data_4069801
loop_
_publ_author_name
'Dube, Jonathan W.'
'Farrar, Gregory J.'
'Norton, Erin L.'
'Szekely, Kara L. S.'
'Cooper, Benjamin F. T.'
'Macdonald, Charles L. B.'

_publ_section_title
;
 A Convenient Method for the Preparation of N-Heterocyclic
 Bromophosphines: Excellent Precursors to the Corresponding N-Heterocyclic
 Phosphenium Salts
;
_journal_issue 15
_journal_name_full Organometallics
_journal_page_first 4377
_journal_paper_doi 10.1021/om900420g
_journal_volume 28
_journal_year 2009
_chemical_formula_moiety 'C22 H28 N2 P, I3'
_chemical_formula_sum 'C22 H28 I3 N2 P'
_chemical_formula_weight 732.13
_chemical_name_systematic
;
 ?
;
_space_group_IT_number 19
_symmetry_cell_setting orthorhombic
_symmetry_space_group_name_Hall 'P 2ac 2ab'
_symmetry_space_group_name_H-M 'P 21 21 21'
_atom_sites_solution_hydrogens geom
_atom_sites_solution_primary direct
_atom_sites_solution_secondary difmap
_audit_creation_method SHELXL-97
_cell_angle_alpha 90.00
_cell_angle_beta 90.00
_cell_angle_gamma 90.00
_cell_formula_units_Z 8
_cell_length_a 14.0085(14)
_cell_length_b 15.5780(16)
_cell_length_c 24.014(2)
_cell_measurement_reflns_used 7984
_cell_measurement_temperature 173(2)
_cell_measurement_theta_max 28.12
_cell_measurement_theta_min 2.23
_cell_volume 5240.4(9)
_computing_cell_refinement 'Bruker SMART'
_computing_data_collection 'Bruker SMART'
_computing_data_reduction 'Bruker SAINT'
_computing_molecular_graphics 'Bruker SHELXTL'
_computing_publication_material 'Bruker SHELXTL'
_computing_structure_refinement 'SHELXL-97 (Sheldrick, 1997)'
_computing_structure_solution 'Bruker SHELXTL'
_diffrn_ambient_temperature 173(2)
_diffrn_measured_fraction_theta_full 0.995
_diffrn_measured_fraction_theta_max 0.995
_diffrn_measurement_device_type 'CCD area detector'
_diffrn_measurement_method 'phi and omega scans'
_diffrn_radiation_monochromator graphite
_diffrn_radiation_source 'fine-focus sealed tube'
_diffrn_radiation_type MoK\a
_diffrn_radiation_wavelength 0.71073
_diffrn_reflns_av_R_equivalents 0.0550
_diffrn_reflns_av_sigmaI/netI 0.0487
_diffrn_reflns_limit_h_max 18
_diffrn_reflns_limit_h_min -18
_diffrn_reflns_limit_k_max 20
_diffrn_reflns_limit_k_min -19
_diffrn_reflns_limit_l_max 31
_diffrn_reflns_limit_l_min -30
_diffrn_reflns_number 59223
_diffrn_reflns_theta_full 27.50
_diffrn_reflns_theta_max 27.50
_diffrn_reflns_theta_min 1.56
_exptl_absorpt_coefficient_mu 3.650
_exptl_absorpt_correction_T_max 0.833
_exptl_absorpt_correction_T_min 0.702
_exptl_absorpt_correction_type multi-scan
_exptl_absorpt_process_details 'SADABS; Bruker 2001'
_exptl_crystal_colour orange
_exptl_crystal_density_diffrn 1.856
_exptl_crystal_density_method 'not measured'
_exptl_crystal_description plate
_exptl_crystal_F_000 2784
_exptl_crystal_size_max 0.15
_exptl_crystal_size_mid 0.10
_exptl_crystal_size_min 0.05
_refine_diff_density_max 1.950
_refine_diff_density_min -0.534
_refine_diff_density_rms 0.133
_refine_ls_abs_structure_details 'Flack H D (1983), Acta Cryst. A39, 876-881'
_refine_ls_abs_structure_Flack 0.45(3)
_refine_ls_extinction_method none
_refine_ls_goodness_of_fit_ref 1.029
_refine_ls_hydrogen_treatment constr
_refine_ls_matrix_type full
_refine_ls_number_parameters 506
_refine_ls_number_reflns 11915
_refine_ls_number_restraints 0
_refine_ls_restrained_S_all 1.029
_refine_ls_R_factor_all 0.0772
_refine_ls_R_factor_gt 0.0464
_refine_ls_shift/su_max 0.001
_refine_ls_shift/su_mean 0.000
_refine_ls_structure_factor_coef Fsqd
_refine_ls_weighting_details 'calc w=1/[\s^2^(Fo^2^)+(0.0445P)^2^+5.9994P] where P=(Fo^2^+2Fc^2^)/3'
_refine_ls_weighting_scheme calc
_refine_ls_wR_factor_gt 0.0900
_refine_ls_wR_factor_ref 0.1068
_reflns_number_gt 8591
_reflns_number_total 11915
_reflns_threshold_expression >2sigma(I)
_cod_data_source_file om900420g_si_002.cif
_cod_data_source_block p212121
_cod_depositor_comments
;
The following automatic conversions were performed:

'_symmetry_cell_setting' value 'Orthorhombic' changed to
'orthorhombic' according to
/home/saulius/struct/CIF-dictionaries/cif_core.dic dictionary named
'cif_core.dic' version 2.4.2 from 2011-04-26.

Automatic conversion script
Id: cif_fix_values 1715 2011-07-08 13:25:40Z adriana 
;
_cod_original_cell_volume 5240.5(9)
_cod_original_sg_symbol_H-M P2(1)2(1)2(1)
_cod_database_code 4069801

loop_
_symmetry_equiv_pos_as_xyz
'x, y, z'
'-x+1/2, -y, z+1/2'
'x+1/2, -y+1/2, -z'
'-x, y+1/2, -z+1/2'

loop_
_atom_site_label
_atom_site_type_symbol
_atom_site_fract_x
_atom_site_fract_y
_atom_site_fract_z
_atom_site_U_iso_or_equiv
_atom_site_adp_type
_atom_site_occupancy
_atom_site_symmetry_multiplicity
_atom_site_calc_flag
_atom_site_refinement_flags
P11 P -0.63706(12) 0.48061(12) 0.12789(7) 0.0258(4) Uani 1 1 d .
N11 N -0.7235(4) 0.4843(3) 0.0803(2) 0.0204(11) Uani 1 1 d .
N12 N -0.7210(4) 0.4778(4) 0.1771(2) 0.0243(12) Uani 1 1 d .
C11 C -0.8150(4) 0.4838(4) 0.1011(3) 0.0220(14) Uani 1 1 d .
C12 C -0.8128(5) 0.4794(4) 0.1574(3) 0.0230(14) Uani 1 1 d .
C110 C -0.8993(5) 0.4865(5) 0.0628(3) 0.0292(16) Uani 1 1 d .
H11A H -0.8772 0.4900 0.0241 0.044 Uiso 1 1 calc R
H11B H -0.9385 0.5369 0.0714 0.044 Uiso 1 1 calc R
H11C H -0.9375 0.4343 0.0677 0.044 Uiso 1 1 calc R
C111 C -0.6986(4) 0.4913(4) 0.0217(3) 0.0211(14) Uani 1 1 d .
C112 C -0.6800(5) 0.5716(4) -0.0005(3) 0.0233(14) Uani 1 1 d .
C113 C -0.6519(5) 0.5763(5) -0.0552(3) 0.0274(15) Uani 1 1 d .
H113 H -0.6394 0.6309 -0.0712 0.033 Uiso 1 1 calc R
C114 C -0.6413(5) 0.5031(5) -0.0875(3) 0.0310(17) Uani 1 1 d .
C115 C -0.6607(5) 0.4233(5) -0.0639(3) 0.0292(16) Uani 1 1 d .
H115 H -0.6538 0.3729 -0.0858 0.035 Uiso 1 1 calc R
C116 C -0.6896(5) 0.4163(4) -0.0093(3) 0.0242(15) Uani 1 1 d .
C117 C -0.6897(6) 0.6512(4) 0.0343(3) 0.0359(18) Uani 1 1 d .
H11D H -0.6740 0.7016 0.0117 0.054 Uiso 1 1 calc R
H11E H -0.6460 0.6478 0.0661 0.054 Uiso 1 1 calc R
H11F H -0.7555 0.6560 0.0478 0.054 Uiso 1 1 calc R
C118 C -0.6092(5) 0.5095(6) -0.1473(3) 0.041(2) Uani 1 1 d .
H11G H -0.6054 0.4519 -0.1635 0.062 Uiso 1 1 calc R
H11H H -0.5462 0.5368 -0.1489 0.062 Uiso 1 1 calc R
H11I H -0.6551 0.5441 -0.1684 0.062 Uiso 1 1 calc R
C119 C -0.7075(5) 0.3301(4) 0.0168(3) 0.0372(18) Uani 1 1 d .
H11J H -0.6981 0.2849 -0.0111 0.056 Uiso 1 1 calc R
H11K H -0.7732 0.3277 0.0308 0.056 Uiso 1 1 calc R
H11L H -0.6630 0.3213 0.0478 0.056 Uiso 1 1 calc R
C120 C -0.8968(5) 0.4783(5) 0.1962(3) 0.0332(17) Uani 1 1 d .
H12A H -0.8742 0.4744 0.2347 0.050 Uiso 1 1 calc R
H12B H -0.9372 0.4286 0.1878 0.050 Uiso 1 1 calc R
H12C H -0.9338 0.5312 0.1915 0.050 Uiso 1 1 calc R
C121 C -0.6944(4) 0.4803(5) 0.2355(3) 0.0242(14) Uani 1 1 d .
C122 C -0.6768(5) 0.5585(4) 0.2602(3) 0.0283(15) Uani 1 1 d .
C123 C -0.6449(5) 0.5587(5) 0.3148(3) 0.0328(17) Uani 1 1 d .
H123 H -0.6328 0.6121 0.3326 0.039 Uiso 1 1 calc R
C124 C -0.6301(5) 0.4834(6) 0.3443(3) 0.0339(17) Uani 1 1 d .
C125 C -0.6492(5) 0.4061(5) 0.3182(3) 0.0310(16) Uani 1 1 d .
H125 H -0.6403 0.3541 0.3382 0.037 Uiso 1 1 calc R
C126 C -0.6816(4) 0.4027(4) 0.2631(3) 0.0251(14) Uani 1 1 d .
C127 C -0.6910(6) 0.6427(5) 0.2294(3) 0.045(2) Uani 1 1 d .
H12D H -0.6754 0.6906 0.2542 0.067 Uiso 1 1 calc R
H12E H -0.7576 0.6475 0.2174 0.067 Uiso 1 1 calc R
H12F H -0.6490 0.6443 0.1968 0.067 Uiso 1 1 calc R
C128 C -0.5938(5) 0.4863(6) 0.4029(3) 0.044(2) Uani 1 1 d .
H12G H -0.5853 0.5463 0.4143 0.067 Uiso 1 1 calc R
H12H H -0.5324 0.4563 0.4051 0.067 Uiso 1 1 calc R
H12I H -0.6399 0.4584 0.4277 0.067 Uiso 1 1 calc R
C129 C -0.7006(6) 0.3177(5) 0.2357(3) 0.045(2) Uani 1 1 d .
H12J H -0.6879 0.2713 0.2622 0.067 Uiso 1 1 calc R
H12K H -0.6589 0.3112 0.2032 0.067 Uiso 1 1 calc R
H12L H -0.7675 0.3152 0.2237 0.067 Uiso 1 1 calc R
P21 P -0.13187(13) 0.53236(12) -0.00286(7) 0.0280(4) Uani 1 1 d .
N21 N -0.2108(4) 0.5266(3) -0.0554(2) 0.0229(12) Uani 1 1 d .
N22 N -0.2222(4) 0.5325(3) 0.0418(2) 0.0237(12) Uani 1 1 d .
C21 C -0.3047(4) 0.5248(4) -0.0380(3) 0.0216(14) Uani 1 1 d .
C22 C -0.3113(4) 0.5285(4) 0.0184(3) 0.0203(13) Uani 1 1 d .
C210 C -0.3831(5) 0.5208(5) -0.0796(3) 0.0303(16) Uani 1 1 d .
H21A H -0.3559 0.5190 -0.1172 0.045 Uiso 1 1 calc R
H21B H -0.4237 0.5717 -0.0758 0.045 Uiso 1 1 calc R
H21C H -0.4213 0.4690 -0.0732 0.045 Uiso 1 1 calc R
C211 C -0.1779(4) 0.5150(4) -0.1124(3) 0.0218(14) Uani 1 1 d .
C212 C -0.1627(5) 0.5865(4) -0.1451(3) 0.0275(16) Uani 1 1 d .
C213 C -0.1297(5) 0.5726(5) -0.1985(3) 0.0281(16) Uani 1 1 d .
H213 H -0.1183 0.6205 -0.2221 0.034 Uiso 1 1 calc R
C214 C -0.1125(4) 0.4901(5) -0.2187(3) 0.0275(16) Uani 1 1 d .
C215 C -0.1288(5) 0.4212(5) -0.1840(3) 0.0294(16) Uani 1 1 d .
H215 H -0.1170 0.3648 -0.1975 0.035 Uiso 1 1 calc R
C216 C -0.1615(5) 0.4313(4) -0.1303(3) 0.0245(14) Uani 1 1 d .
C217 C -0.1783(6) 0.6761(4) -0.1233(3) 0.0399(18) Uani 1 1 d .
H21D H -0.1640 0.7178 -0.1527 0.060 Uiso 1 1 calc R
H21E H -0.1361 0.6863 -0.0914 0.060 Uiso 1 1 calc R
H21F H -0.2449 0.6826 -0.1116 0.060 Uiso 1 1 calc R
C218 C -0.0762(5) 0.4779(5) -0.2768(3) 0.0408(19) Uani 1 1 d .
H21G H -0.0696 0.5340 -0.2949 0.061 Uiso 1 1 calc R
H21H H -0.1213 0.4425 -0.2979 0.061 Uiso 1 1 calc R
H21I H -0.0139 0.4493 -0.2756 0.061 Uiso 1 1 calc R
C219 C -0.1779(5) 0.3558(4) -0.0931(3) 0.0339(17) Uani 1 1 d .
H21J H -0.2009 0.3757 -0.0568 0.051 Uiso 1 1 calc R
H21K H -0.1179 0.3244 -0.0882 0.051 Uiso 1 1 calc R
H21L H -0.2256 0.3178 -0.1099 0.051 Uiso 1 1 calc R
C220 C -0.3986(5) 0.5274(5) 0.0534(3) 0.0299(16) Uani 1 1 d .
H22A H -0.3805 0.5309 0.0928 0.045 Uiso 1 1 calc R
H22B H -0.4338 0.4740 0.0468 0.045 Uiso 1 1 calc R
H22C H -0.4391 0.5765 0.0438 0.045 Uiso 1 1 calc R
C221 C -0.2045(5) 0.5276(5) 0.1011(3) 0.0252(15) Uani 1 1 d .
C222 C -0.2009(4) 0.6040(4) 0.1315(3) 0.0262(14) Uani 1 1 d .
C223 C -0.1765(5) 0.5980(5) 0.1872(3) 0.0280(16) Uani 1 1 d .
H223 H -0.1724 0.6490 0.2087 0.034 Uiso 1 1 calc R
C224 C -0.1579(5) 0.5190(5) 0.2127(3) 0.0294(16) Uani 1 1 d .
C225 C -0.1634(5) 0.4452(5) 0.1808(3) 0.0310(17) Uani 1 1 d .
H225 H -0.1511 0.3914 0.1979 0.037 Uiso 1 1 calc R
C226 C -0.1862(5) 0.4475(4) 0.1247(3) 0.0242(14) Uani 1 1 d .
C227 C -0.2220(6) 0.6897(4) 0.1044(3) 0.0382(18) Uani 1 1 d .
H22D H -0.2157 0.7355 0.1321 0.057 Uiso 1 1 calc R
H22E H -0.2871 0.6893 0.0896 0.057 Uiso 1 1 calc R
H22F H -0.1766 0.6996 0.0740 0.057 Uiso 1 1 calc R
C228 C -0.1288(5) 0.5157(6) 0.2724(3) 0.0404(19) Uani 1 1 d .
H22G H -0.1189 0.4558 0.2835 0.061 Uiso 1 1 calc R
H22H H -0.1790 0.5413 0.2954 0.061 Uiso 1 1 calc R
H22I H -0.0692 0.5479 0.2774 0.061 Uiso 1 1 calc R
C229 C -0.1896(6) 0.3672(5) 0.0909(3) 0.0392(19) Uani 1 1 d .
H22J H -0.1751 0.3178 0.1147 0.059 Uiso 1 1 calc R
H22K H -0.1425 0.3706 0.0608 0.059 Uiso 1 1 calc R
H22L H -0.2536 0.3603 0.0749 0.059 Uiso 1 1 calc R
I11 I -0.94953(4) 0.73208(4) 0.00021(2) 0.05555(15) Uani 1 1 d .
I12 I -0.95422(4) 0.73262(3) 0.12433(2) 0.04624(13) Uani 1 1 d .
I13 I -0.96620(4) 0.73898(4) 0.24328(3) 0.06316(18) Uani 1 1 d .
I21 I -0.44358(4) 0.25971(3) -0.11128(2) 0.04927(14) Uani 1 1 d .
I22 I -0.44803(4) 0.27727(3) 0.00817(2) 0.04249(13) Uani 1 1 d .
I23 I -0.45594(4) 0.29495(3) 0.13148(2) 0.04831(14) Uani 1 1 d .

loop_
_atom_site_aniso_label
_atom_site_aniso_U_11
_atom_site_aniso_U_22
_atom_site_aniso_U_33
_atom_site_aniso_U_23
_atom_site_aniso_U_13
_atom_site_aniso_U_12
P11 0.0208(8) 0.0392(9) 0.0174(9) 0.0016(8) 0.0000(8) -0.0012(8)
N11 0.020(3) 0.022(3) 0.020(3) 0.002(2) 0.003(2) 0.000(2)
N12 0.030(3) 0.030(3) 0.013(3) 0.003(3) 0.001(2) -0.005(3)
C11 0.025(3) 0.022(3) 0.019(3) 0.005(3) -0.003(3) 0.000(3)
C12 0.025(3) 0.026(3) 0.017(3) 0.001(3) -0.002(3) -0.005(3)
C110 0.023(3) 0.040(4) 0.024(4) -0.003(3) -0.002(3) 0.002(3)
C111 0.019(3) 0.027(4) 0.018(3) 0.001(3) -0.006(3) 0.000(3)
C112 0.019(3) 0.021(3) 0.030(4) -0.001(3) 0.003(3) 0.000(3)
C113 0.027(4) 0.029(4) 0.026(4) 0.006(3) -0.005(3) -0.002(3)
C114 0.023(4) 0.048(5) 0.022(4) 0.004(3) 0.000(3) 0.000(3)
C115 0.024(4) 0.037(4) 0.027(4) -0.007(3) 0.003(3) 0.005(3)
C116 0.024(3) 0.024(3) 0.024(4) -0.002(3) -0.004(3) 0.000(3)
C117 0.047(5) 0.021(4) 0.040(5) 0.001(3) 0.007(4) 0.005(3)
C118 0.033(4) 0.068(6) 0.023(4) -0.001(4) 0.001(3) 0.005(4)
C119 0.041(4) 0.024(4) 0.047(5) -0.006(3) 0.007(4) -0.002(3)
C120 0.024(4) 0.054(5) 0.022(4) -0.001(4) 0.007(3) -0.004(4)
C121 0.025(3) 0.031(3) 0.017(3) 0.005(3) -0.001(3) 0.001(3)
C122 0.025(4) 0.037(4) 0.023(4) 0.003(3) 0.000(3) -0.003(3)
C123 0.028(4) 0.041(4) 0.030(4) -0.008(3) 0.003(3) -0.007(3)
C124 0.025(4) 0.061(5) 0.016(4) 0.003(4) -0.003(3) -0.005(4)
C125 0.031(4) 0.037(4) 0.025(4) 0.011(3) 0.002(3) 0.008(3)
C126 0.021(3) 0.033(4) 0.021(4) 0.004(3) 0.002(3) 0.001(3)
C127 0.061(6) 0.035(4) 0.038(5) 0.006(4) -0.003(4) -0.007(4)
C128 0.036(4) 0.074(6) 0.024(4) -0.005(4) 0.000(3) -0.013(4)
C129 0.060(6) 0.037(4) 0.036(5) 0.004(4) 0.005(4) 0.000(4)
P21 0.0223(9) 0.0433(11) 0.0184(9) 0.0016(8) -0.0020(7) -0.0018(8)
N21 0.026(3) 0.025(3) 0.018(3) -0.001(2) 0.002(2) -0.002(2)
N22 0.027(3) 0.029(3) 0.015(3) 0.008(2) 0.003(2) -0.001(2)
C21 0.023(3) 0.024(3) 0.018(3) -0.001(3) 0.002(3) -0.001(3)
C22 0.022(3) 0.017(3) 0.021(3) 0.005(3) -0.001(3) 0.003(3)
C210 0.022(3) 0.043(4) 0.026(4) -0.001(3) -0.010(3) -0.003(3)
C211 0.023(3) 0.026(3) 0.016(3) -0.002(3) 0.002(3) 0.003(3)
C212 0.026(4) 0.027(3) 0.030(4) -0.001(3) 0.001(3) 0.000(3)
C213 0.032(4) 0.032(4) 0.020(4) 0.003(3) -0.001(3) -0.004(3)
C214 0.018(3) 0.040(4) 0.024(4) -0.001(3) -0.001(3) -0.003(3)
C215 0.029(4) 0.036(4) 0.023(4) -0.002(3) -0.001(3) 0.007(3)
C216 0.026(3) 0.025(3) 0.022(4) 0.004(3) 0.000(3) 0.002(3)
C217 0.057(5) 0.027(4) 0.035(5) 0.005(3) 0.004(4) 0.002(3)
C218 0.037(4) 0.060(5) 0.026(4) 0.005(4) 0.005(3) 0.000(4)
C219 0.044(4) 0.025(4) 0.033(4) 0.007(3) 0.003(3) 0.002(3)
C220 0.025(3) 0.032(4) 0.033(4) -0.005(3) 0.007(3) 0.002(3)
C221 0.024(3) 0.034(4) 0.018(3) 0.004(3) -0.001(3) 0.000(3)
C222 0.024(3) 0.028(3) 0.027(4) 0.004(3) 0.000(3) -0.003(3)
C223 0.025(4) 0.036(4) 0.023(4) -0.009(3) -0.003(3) -0.002(3)
C224 0.022(4) 0.045(4) 0.021(4) 0.003(3) -0.004(3) 0.000(3)
C225 0.019(4) 0.040(4) 0.033(4) 0.012(4) 0.004(3) -0.001(3)
C226 0.024(3) 0.028(3) 0.021(4) 0.001(3) 0.004(3) -0.001(3)
C227 0.054(5) 0.030(4) 0.031(4) 0.000(3) -0.006(4) -0.004(4)
C228 0.031(4) 0.067(5) 0.023(4) 0.009(4) 0.000(3) 0.004(4)
C229 0.042(5) 0.036(4) 0.041(5) -0.006(4) -0.006(4) 0.004(3)
I11 0.0516(3) 0.0488(3) 0.0662(4) 0.0158(3) 0.0067(3) 0.0070(3)
I12 0.0360(3) 0.0325(2) 0.0702(3) 0.0000(2) 0.0087(3) -0.0029(2)
I13 0.0624(4) 0.0576(3) 0.0694(4) -0.0219(3) 0.0053(3) -0.0154(3)
I21 0.0425(3) 0.0475(3) 0.0578(3) -0.0014(3) -0.0044(3) -0.0022(3)
I22 0.0295(2) 0.0380(3) 0.0600(3) -0.0008(2) 0.0024(2) 0.0010(2)
I23 0.0488(3) 0.0389(2) 0.0572(3) 0.0056(2) 0.0036(3) 0.0018(3)

loop_
_atom_type_symbol
_atom_type_description
_atom_type_scat_dispersion_real
_atom_type_scat_dispersion_imag
_atom_type_scat_source
C C 0.0033 0.0016 'International Tables Vol C Tables 4.2.6.8 and 6.1.1.4'
H H 0.0000 0.0000 'International Tables Vol C Tables 4.2.6.8 and 6.1.1.4'
N N 0.0061 0.0033 'International Tables Vol C Tables 4.2.6.8 and 6.1.1.4'
P P 0.1023 0.0942 'International Tables Vol C Tables 4.2.6.8 and 6.1.1.4'
I I -0.4742 1.8119 'International Tables Vol C Tables 4.2.6.8 and 6.1.1.4'

loop_
_geom_angle_atom_site_label_1
_geom_angle_atom_site_label_2
_geom_angle_atom_site_label_3
_geom_angle
N11 P11 N12 88.5(3)
C11 N11 C111 125.0(5)
C11 N11 P11 115.4(4)
C111 N11 P11 119.5(4)
C12 N12 C121 125.0(5)
C12 N12 P11 114.7(4)
C121 N12 P11 120.2(4)
C12 C11 N11 109.9(6)
C12 C11 C110 129.2(6)
N11 C11 C110 120.9(6)
C11 C12 N12 111.5(6)
C11 C12 C120 127.0(6)
N12 C12 C120 121.5(6)
C11 C110 H11A 109.5
C11 C110 H11B 109.5
H11A C110 H11B 109.5
C11 C110 H11C 109.5
H11A C110 H11C 109.5
H11B C110 H11C 109.5
C112 C111 C116 122.3(6)
C112 C111 N11 119.2(6)
C116 C111 N11 118.4(6)
C113 C112 C111 118.1(6)
C113 C112 C117 121.0(6)
C111 C112 C117 120.9(6)
C112 C113 C114 121.5(6)
C112 C113 H113 119.2
C114 C113 H113 119.2
C113 C114 C115 119.0(6)
C113 C114 C118 120.7(7)
C115 C114 C118 120.3(7)
C116 C115 C114 121.1(7)
C116 C115 H115 119.5
C114 C115 H115 119.5
C115 C116 C111 118.0(6)
C115 C116 C119 121.2(6)
C111 C116 C119 120.8(6)
C112 C117 H11D 109.5
C112 C117 H11E 109.5
H11D C117 H11E 109.5
C112 C117 H11F 109.5
H11D C117 H11F 109.5
H11E C117 H11F 109.5
C114 C118 H11G 109.5
C114 C118 H11H 109.5
H11G C118 H11H 109.5
C114 C118 H11I 109.5
H11G C118 H11I 109.5
H11H C118 H11I 109.5
C116 C119 H11J 109.5
C116 C119 H11K 109.5
H11J C119 H11K 109.5
C116 C119 H11L 109.5
H11J C119 H11L 109.5
H11K C119 H11L 109.5
C12 C120 H12A 109.5
C12 C120 H12B 109.5
H12A C120 H12B 109.5
C12 C120 H12C 109.5
H12A C120 H12C 109.5
H12B C120 H12C 109.5
C122 C121 C126 122.7(6)
C122 C121 N12 119.2(6)
C126 C121 N12 118.0(6)
C121 C122 C123 117.9(7)
C121 C122 C127 122.1(6)
C123 C122 C127 120.0(7)
C124 C123 C122 121.9(7)
C124 C123 H123 119.1
C122 C123 H123 119.1
C125 C124 C123 118.5(6)
C125 C124 C128 121.2(8)
C123 C124 C128 120.2(8)
C124 C125 C126 121.6(7)
C124 C125 H125 119.2
C126 C125 H125 119.2
C121 C126 C125 117.3(6)
C121 C126 C129 122.3(6)
C125 C126 C129 120.3(6)
C122 C127 H12D 109.5
C122 C127 H12E 109.5
H12D C127 H12E 109.5
C122 C127 H12F 109.5
H12D C127 H12F 109.5
H12E C127 H12F 109.5
C124 C128 H12G 109.5
C124 C128 H12H 109.5
H12G C128 H12H 109.5
C124 C128 H12I 109.5
H12G C128 H12I 109.5
H12H C128 H12I 109.5
C126 C129 H12J 109.5
C126 C129 H12K 109.5
H12J C129 H12K 109.5
C126 C129 H12L 109.5
H12J C129 H12L 109.5
H12K C129 H12L 109.5
N22 P21 N21 89.0(3)
C21 N21 C211 125.7(5)
C21 N21 P21 113.7(4)
C211 N21 P21 120.3(4)
C22 N22 C221 123.8(5)
C22 N22 P21 115.5(4)
C221 N22 P21 120.3(4)
C22 C21 N21 111.4(6)
C22 C21 C210 128.4(6)
N21 C21 C210 120.2(6)
C21 C22 N22 110.4(5)
C21 C22 C220 128.3(6)
N22 C22 C220 121.3(6)
C21 C210 H21A 109.5
C21 C210 H21B 109.5
H21A C210 H21B 109.5
C21 C210 H21C 109.5
H21A C210 H21C 109.5
H21B C210 H21C 109.5
C212 C211 C216 123.6(6)
C212 C211 N21 119.0(6)
C216 C211 N21 117.4(6)
C213 C212 C211 117.0(6)
C213 C212 C217 121.1(6)
C211 C212 C217 121.8(6)
C212 C213 C214 121.8(7)
C212 C213 H213 119.1
C214 C213 H213 119.1
C215 C214 C213 118.5(6)
C215 C214 C218 121.4(7)
C213 C214 C218 120.0(7)
C216 C215 C214 122.1(7)
C216 C215 H215 118.9
C214 C215 H215 118.9
C215 C216 C211 116.9(6)
C215 C216 C219 121.3(6)
C211 C216 C219 121.8(6)
C212 C217 H21D 109.5
C212 C217 H21E 109.5
H21D C217 H21E 109.5
C212 C217 H21F 109.5
H21D C217 H21F 109.5
H21E C217 H21F 109.5
C214 C218 H21G 109.5
C214 C218 H21H 109.5
H21G C218 H21H 109.5
C214 C218 H21I 109.5
H21G C218 H21I 109.5
H21H C218 H21I 109.5
C216 C219 H21J 109.5
C216 C219 H21K 109.5
H21J C219 H21K 109.5
C216 C219 H21L 109.5
H21J C219 H21L 109.5
H21K C219 H21L 109.5
C22 C220 H22A 109.5
C22 C220 H22B 109.5
H22A C220 H22B 109.5
C22 C220 H22C 109.5
H22A C220 H22C 109.5
H22B C220 H22C 109.5
C226 C221 C222 123.0(6)
C226 C221 N22 118.6(6)
C222 C221 N22 118.3(6)
C223 C222 C221 117.1(6)
C223 C222 C227 121.5(6)
C221 C222 C227 121.4(6)
C222 C223 C224 121.9(6)
C222 C223 H223 119.0
C224 C223 H223 119.0
C225 C224 C223 118.5(6)
C225 C224 C228 121.3(7)
C223 C224 C228 120.2(7)
C224 C225 C226 122.0(7)
C224 C225 H225 119.0
C226 C225 H225 119.0
C225 C226 C221 117.4(6)
C225 C226 C229 121.0(6)
C221 C226 C229 121.6(6)
C222 C227 H22D 109.5
C222 C227 H22E 109.5
H22D C227 H22E 109.5
C222 C227 H22F 109.5
H22D C227 H22F 109.5
H22E C227 H22F 109.5
C224 C228 H22G 109.5
C224 C228 H22H 109.5
H22G C228 H22H 109.5
C224 C228 H22I 109.5
H22G C228 H22I 109.5
H22H C228 H22I 109.5
C226 C229 H22J 109.5
C226 C229 H22K 109.5
H22J C229 H22K 109.5
C226 C229 H22L 109.5
H22J C229 H22L 109.5
H22K C229 H22L 109.5
I13 I12 I11 177.22(2)
I21 I22 I23 179.10(2)

loop_
_geom_bond_atom_site_label_1
_geom_bond_atom_site_label_2
_geom_bond_distance
P11 N11 1.665(5)
P11 N12 1.667(6)
N11 C11 1.376(8)
N11 C111 1.454(8)
N12 C12 1.371(8)
N12 C121 1.452(8)
C11 C12 1.356(8)
C11 C110 1.497(8)
C12 C120 1.501(9)
C110 H11A 0.9800
C110 H11B 0.9800
C110 H11C 0.9800
C111 C112 1.385(9)
C111 C116 1.392(9)
C112 C113 1.372(9)
C112 C117 1.501(9)
C113 C114 1.387(10)
C113 H113 0.9500
C114 C115 1.394(10)
C114 C118 1.508(10)
C115 C116 1.377(9)
C115 H115 0.9500
C116 C119 1.504(9)
C117 H11D 0.9800
C117 H11E 0.9800
C117 H11F 0.9800
C118 H11G 0.9800
C118 H11H 0.9800
C118 H11I 0.9800
C119 H11J 0.9800
C119 H11K 0.9800
C119 H11L 0.9800
C120 H12A 0.9800
C120 H12B 0.9800
C120 H12C 0.9800
C121 C122 1.376(9)
C121 C126 1.390(9)
C122 C123 1.386(10)
C122 C127 1.519(9)
C123 C124 1.386(11)
C123 H123 0.9500
C124 C125 1.383(10)
C124 C128 1.498(9)
C125 C126 1.400(9)
C125 H125 0.9500
C126 C129 1.503(9)
C127 H12D 0.9800
C127 H12E 0.9800
C127 H12F 0.9800
C128 H12G 0.9800
C128 H12H 0.9800
C128 H12I 0.9800
C129 H12J 0.9800
C129 H12K 0.9800
C129 H12L 0.9800
P21 N22 1.658(5)
P21 N21 1.680(6)
N21 C21 1.380(8)
N21 C211 1.455(8)
N22 C22 1.370(8)
N22 C221 1.449(8)
C21 C22 1.359(9)
C21 C210 1.484(9)
C22 C220 1.484(9)
C210 H21A 0.9800
C210 H21B 0.9800
C210 H21C 0.9800
C211 C212 1.380(9)
C211 C216 1.392(9)
C212 C213 1.380(9)
C212 C217 1.507(9)
C213 C214 1.394(10)
C213 H213 0.9500
C214 C215 1.379(10)
C214 C218 1.497(9)
C215 C216 1.377(9)
C215 H215 0.9500
C216 C219 1.495(9)
C217 H21D 0.9800
C217 H21E 0.9800
C217 H21F 0.9800
C218 H21G 0.9800
C218 H21H 0.9800
C218 H21I 0.9800
C219 H21J 0.9800
C219 H21K 0.9800
C219 H21L 0.9800
C220 H22A 0.9800
C220 H22B 0.9800
C220 H22C 0.9800
C221 C226 1.393(9)
C221 C222 1.397(9)
C222 C223 1.383(9)
C222 C227 1.513(9)
C223 C224 1.400(10)
C223 H223 0.9500
C224 C225 1.384(10)
C224 C228 1.490(9)
C225 C226 1.385(10)
C225 H225 0.9500
C226 C229 1.493(9)
C227 H22D 0.9800
C227 H22E 0.9800
C227 H22F 0.9800
C228 H22G 0.9800
C228 H22H 0.9800
C228 H22I 0.9800
C229 H22J 0.9800
C229 H22K 0.9800
C229 H22L 0.9800
I11 I12 2.9814(9)
I12 I13 2.8632(9)
I21 I22 2.8821(8)
I22 I23 2.9762(8)

loop_
_geom_torsion_atom_site_label_1
_geom_torsion_atom_site_label_2
_geom_torsion_atom_site_label_3
_geom_torsion_atom_site_label_4
_geom_torsion
N12 P11 N11 C11 0.4(5)
N12 P11 N11 C111 177.7(5)
N11 P11 N12 C12 0.1(5)
N11 P11 N12 C121 -175.3(6)
C111 N11 C11 C12 -177.9(6)
P11 N11 C11 C12 -0.7(8)
C111 N11 C11 C110 3.1(10)
P11 N11 C11 C110 -179.7(5)
N11 C11 C12 N12 0.7(9)
C110 C11 C12 N12 179.6(6)
N11 C11 C12 C120 179.4(6)
C110 C11 C12 C120 -1.7(13)
C121 N12 C12 C11 174.6(6)
P11 N12 C12 C11 -0.5(8)
C121 N12 C12 C120 -4.2(11)
P11 N12 C12 C120 -179.3(5)
C11 N11 C111 C112 93.2(8)
P11 N11 C111 C112 -83.9(7)
C11 N11 C111 C116 -90.0(8)
P11 N11 C111 C116 92.9(6)
C116 C111 C112 C113 0.1(9)
N11 C111 C112 C113 176.7(6)
C116 C111 C112 C117 -179.5(6)
N11 C111 C112 C117 -2.9(9)
C111 C112 C113 C114 -0.6(10)
C117 C112 C113 C114 179.0(7)
C112 C113 C114 C115 0.7(10)
C112 C113 C114 C118 -179.3(6)
C113 C114 C115 C116 -0.3(10)
C118 C114 C115 C116 179.7(6)
C114 C115 C116 C111 -0.2(10)
C114 C115 C116 C119 -178.0(7)
C112 C111 C116 C115 0.3(9)
N11 C111 C116 C115 -176.4(6)
C112 C111 C116 C119 178.2(6)
N11 C111 C116 C119 1.5(9)
C12 N12 C121 C122 -91.6(8)
P11 N12 C121 C122 83.2(7)
C12 N12 C121 C126 92.6(8)
P11 N12 C121 C126 -92.5(7)
C126 C121 C122 C123 0.1(10)
N12 C121 C122 C123 -175.4(6)
C126 C121 C122 C127 179.8(7)
N12 C121 C122 C127 4.3(10)
C121 C122 C123 C124 0.4(11)
C127 C122 C123 C124 -179.4(7)
C122 C123 C124 C125 -0.9(11)
C122 C123 C124 C128 178.8(6)
C123 C124 C125 C126 0.9(11)
C128 C124 C125 C126 -178.8(6)
C122 C121 C126 C125 -0.1(10)
N12 C121 C126 C125 175.5(6)
C122 C121 C126 C129 -179.8(7)
N12 C121 C126 C129 -4.2(9)
C124 C125 C126 C121 -0.4(10)
C124 C125 C126 C129 179.3(7)
N22 P21 N21 C21 0.0(5)
N22 P21 N21 C211 -173.7(5)
N21 P21 N22 C22 -0.2(5)
N21 P21 N22 C221 173.3(5)
C211 N21 C21 C22 173.5(6)
P21 N21 C21 C22 0.2(7)
C211 N21 C21 C210 -7.5(10)
P21 N21 C21 C210 179.2(5)
N21 C21 C22 N22 -0.3(8)
C210 C21 C22 N22 -179.3(6)
N21 C21 C22 C220 -179.4(6)
C210 C21 C22 C220 1.7(12)
C221 N22 C22 C21 -172.9(6)
P21 N22 C22 C21 0.3(7)
C221 N22 C22 C220 6.2(10)
P21 N22 C22 C220 179.4(5)
C21 N21 C211 C212 94.2(8)
P21 N21 C211 C212 -92.9(7)
C21 N21 C211 C216 -87.1(8)
P21 N21 C211 C216 85.7(7)
C216 C211 C212 C213 0.2(10)
N21 C211 C212 C213 178.7(6)
C216 C211 C212 C217 -177.9(7)
N21 C211 C212 C217 0.6(10)
C211 C212 C213 C214 0.2(10)
C217 C212 C213 C214 178.3(7)
C212 C213 C214 C215 -0.4(10)
C212 C213 C214 C218 -179.7(6)
C213 C214 C215 C216 0.2(10)
C218 C214 C215 C216 179.5(6)
C214 C215 C216 C211 0.1(10)
C214 C215 C216 C219 -179.5(6)
C212 C211 C216 C215 -0.3(10)
N21 C211 C216 C215 -178.9(6)
C212 C211 C216 C219 179.3(7)
N21 C211 C216 C219 0.7(10)
C22 N22 C221 C226 92.1(8)
P21 N22 C221 C226 -80.9(7)
C22 N22 C221 C222 -91.6(8)
P21 N22 C221 C222 95.4(7)
C226 C221 C222 C223 1.0(10)
N22 C221 C222 C223 -175.1(6)
C226 C221 C222 C227 -179.5(6)
N22 C221 C222 C227 4.4(9)
C221 C222 C223 C224 -1.2(10)
C227 C222 C223 C224 179.4(6)
C222 C223 C224 C225 0.5(10)
C222 C223 C224 C228 178.0(6)
C223 C224 C225 C226 0.3(10)
C228 C224 C225 C226 -177.1(6)
C224 C225 C226 C221 -0.5(10)
C224 C225 C226 C229 178.7(7)
C222 C221 C226 C225 -0.2(10)
N22 C221 C226 C225 175.9(6)
C222 C221 C226 C229 -179.4(6)
N22 C221 C226 C229 -3.2(10)
